data_2239406
loop_
_publ_author_name
'Hamdi, Ahmed'
'Khederi, Lamia'
'Rzaigui, Mohamed'

_publ_section_title
;
 Tetrakis(2-amino-5-chloropyridinium) dihydrogen cyclohexaphosphate
;
_journal_coeditor_code FJ2662
_journal_issue 3
_journal_name_full 'Acta Crystallographica Section E'
_journal_page_first o342
_journal_page_last o343
_journal_paper_doi 10.1107/S1600536814003584
_journal_volume 70
_journal_year 2014
_chemical_formula_iupac '4C5 H6 Cl N2 +, H2 O18 P6 4-'
_chemical_formula_moiety '4(C5 H6 Cl N2 +), H2 O18 P6 4-'
_chemical_formula_sum 'C20 H26 Cl4 N8 O18 P6'
_chemical_formula_weight 994.11
_chemical_name_systematic
;
Tetrakis(2-amino-5-chloropyridinium) dihydrogen cyclohexaphosphate
;
_space_group_IT_number 2
_symmetry_cell_setting triclinic
_symmetry_space_group_name_Hall '-P 1'
_symmetry_space_group_name_H-M 'P -1'
_atom_sites_solution_hydrogens geom
_atom_sites_solution_primary direct
_atom_sites_solution_secondary difmap
_audit_creation_method SHELXL-97
_cell_angle_alpha 74.98(3)
_cell_angle_beta 85.17(2)
_cell_angle_gamma 75.20(2)
_cell_formula_units_Z 1
_cell_length_a 9.199(3)
_cell_length_b 9.304(2)
_cell_length_c 11.327(3)
_cell_measurement_reflns_used 25
_cell_measurement_temperature 293(2)
_cell_measurement_theta_max 11
_cell_measurement_theta_min 9
_cell_volume 905.1(5)
_computing_cell_refinement 'CAD-4 EXPRESS (Enraf--Nonius, 1994)'
_computing_data_collection 'CAD-4 EXPRESS (Enraf--Nonius, 1994)'
_computing_data_reduction 'XCAD4 (Harms & Wocadlo, 1995)'
_computing_molecular_graphics 'ORTEP-3 for Windows (Farrugia, 2012)'
_computing_publication_material 'WinGX (Farrugia, 2012)'
_computing_structure_refinement 'SHELXL97 (Sheldrick, 2008)'
_computing_structure_solution 'SHELXS97 (Sheldrick, 2008)'
_diffrn_ambient_temperature 293(2)
_diffrn_measured_fraction_theta_full 1.000
_diffrn_measured_fraction_theta_max 1.000
_diffrn_measurement_device '\k-geometry diffractometer'
_diffrn_measurement_device_type 'Enraf--Nonius CAD-4'
_diffrn_measurement_method 'non-profiled omega scans'
_diffrn_radiation_monochromator graphite
_diffrn_radiation_source 'fine-focus sealed tube'
_diffrn_radiation_type AgK\a
_diffrn_radiation_wavelength 0.56087
_diffrn_reflns_av_R_equivalents 0.0198
_diffrn_reflns_av_sigmaI/netI 0.0513
_diffrn_reflns_limit_h_max 15
_diffrn_reflns_limit_h_min -15
_diffrn_reflns_limit_k_max 15
_diffrn_reflns_limit_k_min -15
_diffrn_reflns_limit_l_max 3
_diffrn_reflns_limit_l_min -18
_diffrn_reflns_number 11291
_diffrn_reflns_theta_full 27.96
_diffrn_reflns_theta_max 27.96
_diffrn_reflns_theta_min 2.05
_diffrn_standards_decay_% 1
_diffrn_standards_interval_time 120
_diffrn_standards_number 2
_exptl_absorpt_coefficient_mu 0.352
_exptl_absorpt_correction_type none
_exptl_crystal_colour colorless
_exptl_crystal_density_diffrn 1.824
_exptl_crystal_density_method 'not measured'
_exptl_crystal_description rectangular
_exptl_crystal_F_000 504
_exptl_crystal_size_max 0.32
_exptl_crystal_size_mid 0.22
_exptl_crystal_size_min 0.15
_refine_diff_density_max 0.817
_refine_diff_density_min -0.654
_refine_ls_extinction_method none
_refine_ls_goodness_of_fit_ref 1.016
_refine_ls_hydrogen_treatment mixed
_refine_ls_matrix_type full
_refine_ls_number_parameters 305
_refine_ls_number_reflns 8865
_refine_ls_number_restraints 0
_refine_ls_restrained_S_all 1.016
_refine_ls_R_factor_all 0.1101
_refine_ls_R_factor_gt 0.0557
_refine_ls_shift/su_max 0.001
_refine_ls_shift/su_mean 0.000
_refine_ls_structure_factor_coef Fsqd
_refine_ls_weighting_details 'calc w=1/[\s^2^(Fo^2^)+(0.0798P)^2^+0.0876P] where P=(Fo^2^+2Fc^2^)/3'
_refine_ls_weighting_scheme calc
_refine_ls_wR_factor_gt 0.1330
_refine_ls_wR_factor_ref 0.1546
_reflns_number_gt 5387
_reflns_number_total 8865
_reflns_threshold_expression I>2sigma(I)
_cod_data_source_file fj2662sup1.cf
_cod_data_source_block I
_cod_database_code 2239406
_cod_database_fobs_code 2239406

loop_
_symmetry_equiv_pos_as_xyz
'x, y, z'
'-x, -y, -z'

loop_
_atom_site_aniso_label
_atom_site_aniso_U_11
_atom_site_aniso_U_22
_atom_site_aniso_U_33
_atom_site_aniso_U_12
_atom_site_aniso_U_13
_atom_site_aniso_U_23
P1 0.0202(2) 0.0277(2) 0.0285(2) -0.0090(2) 0.0034(2) -0.0097(2)
P2 0.0230(2) 0.0271(2) 0.0294(2) -0.0115(2) 0.0022(2) -0.0111(2)
P3 0.0231(2) 0.0274(2) 0.0304(2) -0.0090(2) -0.0001(2) -0.0093(2)
O1 0.0284(7) 0.0669(11) 0.0609(12) -0.0270(8) 0.0119(7) -0.0393(10)
O2 0.0306(7) 0.0335(7) 0.0360(8) -0.0039(6) 0.0058(6) -0.0135(6)
O3 0.0387(8) 0.0452(9) 0.0345(8) 0.0062(7) 0.0107(7) 0.0020(7)
O4 0.0297(6) 0.0388(7) 0.0294(7) -0.0210(6) 0.0047(5) -0.0129(6)
O5 0.0454(9) 0.0366(8) 0.0343(8) -0.0224(7) -0.0015(7) -0.0028(6)
O6 0.0351(7) 0.0438(8) 0.0376(8) -0.0184(6) 0.0078(6) -0.0226(7)
O7 0.0243(6) 0.0320(7) 0.0589(10) -0.0077(5) -0.0042(6) -0.0224(7)
O8 0.0254(6) 0.0452(8) 0.0339(8) -0.0124(6) 0.0046(5) -0.0158(7)
O9 0.0367(8) 0.0351(8) 0.0601(11) -0.0175(6) -0.0027(7) -0.0196(7)
Cl1 0.0841(5) 0.0739(5) 0.0387(3) -0.0499(4) 0.0169(3) -0.0155(3)
N1 0.0451(10) 0.0335(8) 0.0322(9) -0.0198(8) 0.0038(7) -0.0142(7)
N2 0.0648(14) 0.0380(10) 0.0362(10) -0.0264(10) 0.0150(9) -0.0182(9)
C1 0.0409(10) 0.0271(8) 0.0313(10) -0.0126(8) 0.0012(8) -0.0100(7)
C2 0.0574(14) 0.0313(10) 0.0330(11) -0.0199(10) 0.0031(10) -0.0127(8)
C3 0.0558(14) 0.0339(10) 0.0365(11) -0.0217(10) 0.0022(10) -0.0120(9)
C4 0.0482(12) 0.0406(11) 0.0300(10) -0.0220(10) 0.0017(9) -0.0086(9)
C5 0.0477(12) 0.0426(11) 0.0323(10) -0.0222(10) 0.0044(9) -0.0169(9)
Cl2 0.0848(6) 0.0781(5) 0.0483(4) -0.0413(5) 0.0239(4) -0.0125(4)
N3 0.0453(10) 0.0351(9) 0.0389(10) -0.0173(8) 0.0078(8) -0.0190(8)
N4 0.0389(10) 0.0384(10) 0.0450(11) -0.0143(8) 0.0103(8) -0.0197(9)
C6 0.0299(9) 0.0282(8) 0.0343(10) -0.0084(7) -0.0007(7) -0.0114(7)
C7 0.0354(10) 0.0296(9) 0.0368(10) -0.0082(8) -0.0022(8) -0.0147(8)
C8 0.0414(11) 0.0421(11) 0.0333(11) -0.0111(9) 0.0019(9) -0.0177(9)
C9 0.0447(12) 0.0461(12) 0.0333(11) -0.0171(10) 0.0064(9) -0.0107(10)
C10 0.0554(14) 0.0379(11) 0.0444(13) -0.0242(10) 0.0065(11) -0.0127(10)

loop_
_atom_site_type_symbol
_atom_site_label
_atom_site_fract_x
_atom_site_fract_y
_atom_site_fract_z
_atom_site_U_iso_or_equiv
_atom_site_thermal_displace_type
_atom_site_occupancy
P P1 0.31788(5) 0.39966(6) 0.59770(5) 0.02460(10) Uani 1.000
P P2 0.09221(5) 0.22559(6) 0.68658(5) 0.02490(10) Uani 1.000
P P3 0.21377(5) 0.64715(6) 0.38126(5) 0.02610(10) Uani 1.000
O O1 0.39658(19) 0.4679(2) 0.67218(19) 0.0454(6) Uani 1.000
O O2 0.40900(17) 0.29457(17) 0.52877(14) 0.0335(4) Uani 1.000
O O3 0.20301(19) 0.5379(2) 0.51466(15) 0.0455(5) Uani 1.000
O O4 0.20430(16) 0.32887(17) 0.69374(13) 0.0297(4) Uani 1.000
O O5 0.08853(19) 0.11700(18) 0.80701(15) 0.0375(5) Uani 1.000
O O6 0.12380(17) 0.16793(19) 0.57518(15) 0.0353(4) Uani 1.000
O O7 0.06189(16) 0.64266(17) 0.32794(16) 0.0359(5) Uani 1.000
O O8 0.33616(16) 0.56632(18) 0.30855(14) 0.0333(4) Uani 1.000
O O9 0.21174(18) 0.80107(18) 0.39100(17) 0.0407(5) Uani 1.000
Cl Cl1 0.26706(10) 0.37124(10) -0.05308(6) 0.0606(3) Uani 1.000
N N1 0.0267(2) 0.1302(2) 0.18049(17) 0.0341(5) Uani 1.000
N N2 -0.0748(3) 0.1321(3) 0.3732(2) 0.0430(7) Uani 1.000
C C1 0.0017(3) 0.1920(2) 0.2777(2) 0.0319(5) Uani 1.000
C C2 0.0596(3) 0.3211(3) 0.2711(2) 0.0382(7) Uani 1.000
C C3 0.1390(3) 0.3761(3) 0.1712(2) 0.0396(7) Uani 1.000
C C4 0.1628(3) 0.3061(3) 0.0732(2) 0.0377(6) Uani 1.000
C C5 0.1044(3) 0.1844(3) 0.0791(2) 0.0376(6) Uani 1.000
Cl Cl2 0.71034(11) 0.24071(11) -0.00108(7) 0.0685(3) Uani 1.000
N N3 0.4844(2) 0.2016(2) 0.31254(19) 0.0370(6) Uani 1.000
N N4 0.3444(2) 0.0352(2) 0.4197(2) 0.0387(6) Uani 1.000
C C6 0.4320(2) 0.0752(2) 0.3261(2) 0.0298(5) Uani 1.000
C C7 0.4751(2) -0.0097(2) 0.2364(2) 0.0325(6) Uani 1.000
C C8 0.5622(3) 0.0394(3) 0.1400(2) 0.0373(6) Uani 1.000
C C9 0.6083(3) 0.1751(3) 0.1271(2) 0.0405(7) Uani 1.000
C C10 0.5705(3) 0.2533(3) 0.2150(2) 0.0434(7) Uani 1.000
H H1A 0.483(5) 0.441(5) 0.680(4) 0.113(17) Uiso 1.000
H H1 -0.010(3) 0.041(3) 0.186(3) 0.047(8) Uiso 1.000
H H2 0.041(3) 0.362(3) 0.333(3) 0.053(9) Uiso 1.000
H H2A -0.089(3) 0.046(4) 0.382(3) 0.044(8) Uiso 1.000
H H2B -0.083(4) 0.164(4) 0.433(3) 0.055(9) Uiso 1.000
H H3A 0.174(3) 0.469(4) 0.162(3) 0.055(9) Uiso 1.000
H H5 0.107(3) 0.139(4) 0.021(3) 0.053(9) Uiso 1.000
H H3 0.457(4) 0.247(4) 0.363(3) 0.054(9) Uiso 1.000
H H4A 0.319(3) 0.082(3) 0.471(2) 0.033(7) Uiso 1.000
H H4B 0.312(4) -0.053(5) 0.425(3) 0.075(11) Uiso 1.000
H H7 0.442(3) -0.106(3) 0.249(3) 0.044(8) Uiso 1.000
H H8 0.592(3) -0.006(3) 0.082(2) 0.031(6) Uiso 1.000
H H10 0.607(4) 0.340(4) 0.218(3) 0.058(9) Uiso 1.000

loop_
_atom_type_symbol
_atom_type_description
_atom_type_scat_dispersion_real
_atom_type_scat_dispersion_imag
_atom_type_scat_source
C C 0.0015 0.0009 'International Tables Vol C Tables 4.2.6.8 and 6.1.1.4'
H H 0.0000 0.0000 'International Tables Vol C Tables 4.2.6.8 and 6.1.1.4'
N N 0.0030 0.0019 'International Tables Vol C Tables 4.2.6.8 and 6.1.1.4'
O O 0.0056 0.0036 'International Tables Vol C Tables 4.2.6.8 and 6.1.1.4'
Cl Cl 0.0998 0.0984 'International Tables Vol C Tables 4.2.6.8 and 6.1.1.4'
P P 0.0667 0.0580 'International Tables Vol C Tables 4.2.6.8 and 6.1.1.4'

loop_
_geom_angle_atom_site_label_1
_geom_angle_atom_site_label_2
_geom_angle_atom_site_label_3
_geom_angle_site_symmetry_1
_geom_angle_site_symmetry_3
_geom_angle
_geom_angle_publ_flag
O1 P1 O2 . . 118.53(10) no
O1 P1 O3 . . 106.68(11) no
O1 P1 O4 . . 102.68(10) no
O2 P1 O3 . . 112.61(10) no
O2 P1 O4 . . 114.52(10) no
O3 P1 O4 . . 99.74(9) no
O4 P2 O5 . . 108.10(10) no
O4 P2 O6 . . 110.40(9) no
O4 P2 O7 . 2_566 98.08(9) no
O5 P2 O6 . . 119.81(10) no
O5 P2 O7 . 2_566 108.31(10) no
O6 P2 O7 . 2_566 109.93(10) no
O3 P3 O7 . . 99.05(10) no
O3 P3 O8 . . 109.32(10) no
O3 P3 O9 . . 109.78(11) no
O7 P3 O8 . . 105.20(10) no
O7 P3 O9 . . 111.56(10) no
O8 P3 O9 . . 119.86(10) no
P1 O3 P3 . . 134.02(13) no
P1 O4 P2 . . 132.54(10) no
P2 O7 P3 2_566 . 126.34(11) no
P1 O1 H1A . . 121(3) no
C1 N1 C5 . . 123.4(2) no
C5 N1 H1 . . 119.3(19) no
C1 N1 H1 . . 117.3(19) no
C1 N2 H2A . . 121(2) no
H2A N2 H2B . . 117(3) no
C1 N2 H2B . . 119(3) no
C6 N3 C10 . . 123.1(2) no
C6 N3 H3 . . 115(3) no
C10 N3 H3 . . 122(3) no
H4A N4 H4B . . 120(3) no
C6 N4 H4A . . 123.5(19) no
C6 N4 H4B . . 117(2) no
N1 C1 N2 . . 119.7(2) no
N2 C1 C2 . . 123.0(2) no
N1 C1 C2 . . 117.3(2) no
C1 C2 C3 . . 120.3(2) no
C2 C3 C4 . . 119.9(3) no
C3 C4 C5 . . 119.5(2) no
Cl1 C4 C3 . . 120.7(2) no
Cl1 C4 C5 . . 119.78(19) no
N1 C5 C4 . . 119.6(2) no
C1 C2 H2 . . 117.0(19) no
C3 C2 H2 . . 123(2) no
C2 C3 H3A . . 121.8(19) no
C4 C3 H3A . . 118.2(19) no
C4 C5 H5 . . 126(2) no
N1 C5 H5 . . 114(2) no
N3 C6 C7 . . 117.59(19) no
N3 C6 N4 . . 120.0(2) no
N4 C6 C7 . . 122.37(18) no
C6 C7 C8 . . 119.8(2) no
C7 C8 C9 . . 120.5(2) no
C8 C9 C10 . . 119.4(2) no
Cl2 C9 C8 . . 119.51(19) no
Cl2 C9 C10 . . 121.1(2) no
N3 C10 C9 . . 119.5(2) no
C6 C7 H7 . . 117.6(18) no
C8 C7 H7 . . 122.6(18) no
C7 C8 H8 . . 124.7(18) no
C9 C8 H8 . . 114.7(18) no
N3 C10 H10 . . 116(2) no
C9 C10 H10 . . 125(2) no

loop_
_geom_bond_atom_site_label_1
_geom_bond_atom_site_label_2
_geom_bond_site_symmetry_2
_geom_bond_distance
_geom_bond_publ_flag
Cl1 C4 . 1.718(3) no
Cl2 C9 . 1.722(3) no
P1 O2 . 1.4612(17) no
P1 O1 . 1.501(2) no
P1 O3 . 1.5816(19) no
P1 O4 . 1.5804(17) no
P2 O4 . 1.5981(17) no
P2 O7 2_566 1.6082(17) no
P2 O5 . 1.4758(18) no
P2 O6 . 1.4744(18) no
P3 O3 . 1.5989(18) no
P3 O9 . 1.4599(18) no
P3 O7 . 1.5823(17) no
P3 O8 . 1.4979(17) no
O1 H1A . 0.78(5) no
N1 C5 . 1.353(3) no
N1 C1 . 1.347(3) no
N2 C1 . 1.317(3) no
N1 H1 . 0.96(3) no
N2 H2A . 0.82(4) no
N2 H2B . 0.80(3) no
N3 C6 . 1.350(3) no
N3 C10 . 1.361(3) no
N4 C6 . 1.310(3) no
N3 H3 . 0.78(4) no
N4 H4B . 0.93(4) no
N4 H4A . 0.80(3) no
C1 C2 . 1.416(4) no
C2 C3 . 1.352(3) no
C3 C4 . 1.402(3) no
C4 C5 . 1.357(4) no
C2 H2 . 0.87(3) no
C3 H3A . 0.98(4) no
C5 H5 . 0.87(3) no
C6 C7 . 1.415(3) no
C7 C8 . 1.351(3) no
C8 C9 . 1.401(4) no
C9 C10 . 1.353(4) no
C7 H7 . 0.99(3) no
C8 H8 . 0.86(2) no
C10 H10 . 0.96(4) no

loop_
_geom_hbond_atom_site_label_D
_geom_hbond_atom_site_label_H
_geom_hbond_atom_site_label_A
_geom_hbond_site_symmetry_A
_geom_hbond_distance_DH
_geom_hbond_distance_HA
_geom_hbond_distance_DA
_geom_hbond_angle_DHA
_geom_hbond_publ_flag
N1 H1 O5 2_556 0.96(3) 1.78(3) 2.736(3) 177(3) yes
O1 H1A O8 2_666 0.78(5) 1.66(5) 2.418(3) 165(5) yes
N2 H2A O6 2_556 0.82(4) 2.02(4) 2.844(3) 173(3) yes
N2 H2B O9 2_566 0.80(3) 2.29(3) 3.000(3) 149(4) yes
N3 H3 O2 . 0.78(4) 2.03(3) 2.781(3) 161(3) yes
N4 H4A O2 . 0.80(3) 2.57(3) 3.179(3) 134(2) yes
N4 H4A O6 . 0.80(3) 2.16(3) 2.827(3) 142(3) yes
N4 H4B O9 1_545 0.93(4) 1.95(4) 2.852(3) 162(3) yes
C5 H5 O5 1_554 0.87(3) 2.51(3) 3.322(3) 157(3) yes
C10 H10 O1 2_666 0.96(4) 2.42(4) 3.262(3) 146(3) yes

loop_
_geom_torsion_atom_site_label_1
_geom_torsion_atom_site_label_2
_geom_torsion_atom_site_label_3
_geom_torsion_atom_site_label_4
_geom_torsion_site_symmetry_1
_geom_torsion_site_symmetry_3
_geom_torsion_site_symmetry_4
_geom_torsion
_geom_torsion_publ_flag
O1 P1 O3 P3 . . . 89.53(18) no
O2 P1 O3 P3 . . . -42.1(2) no
O4 P1 O3 P3 . . . -163.97(16) no
O1 P1 O4 P2 . . . -174.03(14) no
O2 P1 O4 P2 . . . -44.19(17) no
O3 P1 O4 P2 . . . 76.27(15) no
O5 P2 O4 P1 . . . 144.47(14) no
O6 P2 O4 P1 . . . 11.66(17) no
O7 P2 O4 P1 2_566 . . -103.18(15) no
O4 P2 O7 P3 . 2_566 2_566 159.29(13) no
O5 P2 O7 P3 . 2_566 2_566 -88.53(15) no
O6 P2 O7 P3 . 2_566 2_566 44.08(16) no
O7 P3 O3 P1 . . . 134.37(16) no
O8 P3 O3 P1 . . . 24.7(2) no
O9 P3 O3 P1 . . . -108.72(17) no
O3 P3 O7 P2 . . 2_566 102.22(14) no
O8 P3 O7 P2 . . 2_566 -144.80(13) no
O9 P3 O7 P2 . . 2_566 -13.34(18) no
C5 N1 C1 N2 . . . -179.8(3) no
C5 N1 C1 C2 . . . 0.6(4) no
C1 N1 C5 C4 . . . 0.8(4) no
C10 N3 C6 N4 . . . -177.2(2) no
C10 N3 C6 C7 . . . 2.8(3) no
C6 N3 C10 C9 . . . -0.8(4) no
N1 C1 C2 C3 . . . -1.3(4) no
N2 C1 C2 C3 . . . 179.1(3) no
C1 C2 C3 C4 . . . 0.7(4) no
C2 C3 C4 Cl1 . . . -178.5(2) no
C2 C3 C4 C5 . . . 0.7(4) no
Cl1 C4 C5 N1 . . . 177.8(2) no
C3 C4 C5 N1 . . . -1.4(4) no
N3 C6 C7 C8 . . . -1.8(3) no
N4 C6 C7 C8 . . . 178.1(2) no
C6 C7 C8 C9 . . . -1.0(4) no
C7 C8 C9 Cl2 . . . -176.3(2) no
C7 C8 C9 C10 . . . 3.0(4) no
Cl2 C9 C10 N3 . . . 177.2(2) no
C8 C9 C10 N3 . . . -2.1(4) no
